data_4110518
loop_
_publ_author_name
'Luminita Marilena Toma'
'Rodrigue Lescou\"ezec'
'Jorge Pas\'an'
'Catalina Ruiz-P\'erez'
'Jacqueline Vaissermann'
'Joan Cano'
'Rosa Carrasco'
'Wolfgang Wernsdorfer'
'Francesc Lloret'
'Miguel Julve'

_publ_section_title
;
 [Fe(bpym)(CN)4]-: A New Building Block for Designing Single-Chain Magnets
;
_journal_name_full 'Journal of the American Chemical Society'
_journal_page_first 4842
_journal_page_last 4853
_journal_paper_doi 10.1021/ja058030v
_journal_volume 128
_journal_year 2006
_chemical_formula_sum 'C24 H28 Cu Fe N16 O8'
_chemical_formula_weight 788.01
_chemical_name_systematic
;
 ?
;
_space_group_IT_number 2
_symmetry_cell_setting triclinic
_symmetry_space_group_name_Hall '-P 1'
_symmetry_space_group_name_H-M 'P -1'
_atom_sites_solution_hydrogens geom
_atom_sites_solution_primary direct
_atom_sites_solution_secondary difmap
_audit_creation_method SHELXL-97
_cell_angle_alpha 69.210(7)
_cell_angle_beta 81.602(7)
_cell_angle_gamma 87.821(6)
_cell_formula_units_Z 2
_cell_length_a 6.9927(6)
_cell_length_b 10.8763(8)
_cell_length_c 12.2831(13)
_cell_measurement_temperature 293(2)
_cell_volume 863.90(14)
_computing_structure_refinement 'SHELXL-97 (Sheldrick, 1997)'
_diffrn_ambient_temperature 293(2)
_diffrn_measured_fraction_theta_full 0.984
_diffrn_measured_fraction_theta_max 0.984
_diffrn_radiation_monochromator graphite
_diffrn_radiation_source 'fine-focus sealed tube'
_diffrn_radiation_type MoK\a
_diffrn_radiation_wavelength 0.71073
_diffrn_reflns_av_R_equivalents 0.0731
_diffrn_reflns_av_sigmaI/netI 0.1790
_diffrn_reflns_limit_h_max 9
_diffrn_reflns_limit_h_min -9
_diffrn_reflns_limit_k_max 15
_diffrn_reflns_limit_k_min -15
_diffrn_reflns_limit_l_max 17
_diffrn_reflns_limit_l_min -16
_diffrn_reflns_number 10407
_diffrn_reflns_theta_full 29.99
_diffrn_reflns_theta_max 29.99
_diffrn_reflns_theta_min 4.01
_exptl_absorpt_coefficient_mu 2.208
_exptl_crystal_density_diffrn 3.029
_exptl_crystal_F_000 806
_refine_diff_density_max 0.526
_refine_diff_density_min -0.542
_refine_diff_density_rms 0.116
_refine_ls_extinction_method none
_refine_ls_goodness_of_fit_ref 0.979
_refine_ls_hydrogen_treatment mixed
_refine_ls_matrix_type full
_refine_ls_number_parameters 256
_refine_ls_number_reflns 4964
_refine_ls_number_restraints 0
_refine_ls_restrained_S_all 0.979
_refine_ls_R_factor_all 0.1648
_refine_ls_R_factor_gt 0.0668
_refine_ls_shift/su_max 0.017
_refine_ls_shift/su_mean 0.001
_refine_ls_structure_factor_coef Fsqd
_refine_ls_weighting_details 'calc w=1/[\s^2^(Fo^2^)+(0.0476P)^2^+0.0000P] where P=(Fo^2^+2Fc^2^)/3'
_refine_ls_weighting_scheme calc
_refine_ls_wR_factor_gt 0.1094
_refine_ls_wR_factor_ref 0.1335
_reflns_number_gt 2538
_reflns_number_total 4964
_reflns_threshold_expression >2sigma(I)
_cod_data_source_file ja058030vsi20060216_100938_4.cif
_cod_data_source_block import_COMPOUND4[FeCu]
_cod_original_cell_volume 863.90(13)
_cod_database_code 4110518

loop_
_symmetry_equiv_pos_as_xyz
'x, y, z'
'-x, -y, -z'

loop_
_atom_site_label
_atom_site_type_symbol
_atom_site_fract_x
_atom_site_fract_y
_atom_site_fract_z
_atom_site_U_iso_or_equiv
_atom_site_adp_type
_atom_site_occupancy
_atom_site_symmetry_multiplicity
_atom_site_calc_flag
_atom_site_refinement_flags
Fe1 Fe 0.43419(7) 0.39823(6) 0.80934(5) 0.01737(18) Uani 1 1 d .
Cu1 Cu 1.0000 0.5000 0.5000 0.0250(2) Uani 1 2 d S
N1 N 0.4528(6) 0.6837(4) 0.7938(4) 0.0474(12) Uani 1 1 d .
N4 N 0.8049(5) 0.3275(4) 0.9266(3) 0.0307(9) Uani 1 1 d .
N3 N 0.7447(5) 0.4791(4) 0.5959(3) 0.0293(9) Uani 1 1 d .
N2 N 0.1269(4) 0.4698(4) 0.6414(3) 0.0282(9) Uani 1 1 d .
N9 N 0.2634(4) 0.3298(3) 0.9626(3) 0.0179(8) Uani 1 1 d .
N10 N 0.1275(5) 0.1330(4) 1.1067(3) 0.0296(9) Uani 1 1 d .
N11 N 0.4088(4) 0.2117(3) 0.8223(3) 0.0196(8) Uani 1 1 d .
N12 N 0.2830(5) 0.0043(4) 0.9533(4) 0.0295(9) Uani 1 1 d .
C1 C 0.4451(5) 0.5764(5) 0.8019(4) 0.0246(10) Uani 1 1 d .
C4 C 0.6659(5) 0.3535(4) 0.8880(4) 0.0222(10) Uani 1 1 d .
C3 C 0.6195(5) 0.4526(4) 0.6715(4) 0.0232(10) Uani 1 1 d .
C2 C 0.2297(5) 0.4437(4) 0.7095(4) 0.0201(9) Uani 1 1 d .
C9 C 0.1909(6) 0.3960(5) 1.0324(4) 0.0258(11) Uani 1 1 d .
C10 C 0.0854(6) 0.3347(5) 1.1386(4) 0.0308(11) Uani 1 1 d .
C11 C 0.0561(6) 0.2030(5) 1.1738(5) 0.0351(12) Uani 1 1 d .
C12 C 0.2277(5) 0.2003(4) 1.0036(4) 0.0201(9) Uani 1 1 d .
C13 C 0.3104(5) 0.1324(4) 0.9234(4) 0.0219(10) Uani 1 1 d .
C14 C 0.4793(6) 0.1560(5) 0.7442(5) 0.0310(12) Uani 1 1 d .
C15 C 0.4521(7) 0.0268(5) 0.7664(5) 0.0364(13) Uani 1 1 d .
C16 C 0.3548(6) -0.0461(5) 0.8719(5) 0.0326(12) Uani 1 1 d .
O1W O 1.0094(4) 0.2554(3) 0.5437(3) 0.0458(9) Uani 1 1 d .
O2W O 0.0404(4) -0.1528(3) 1.2142(3) 0.0461(9) Uani 1 1 d .
O4W O 0.3292(6) 0.1575(4) 0.4364(5) 0.0912(16) Uani 1 1 d .
O3W O 0.2587(6) 0.8806(5) 0.5235(5) 0.0964(17) Uani 1 1 d .
H9 H 0.202(6) 0.475(4) 1.010(4) 0.026(14) Uiso 1 1 d .
H10 H 0.033(5) 0.375(4) 1.194(4) 0.030(12) Uiso 1 1 d .
H11 H -0.025(5) 0.153(4) 1.250(4) 0.024(11) Uiso 1 1 d .
H14 H 0.529(5) 0.205(4) 0.681(4) 0.017(12) Uiso 1 1 d .
H15 H 0.493(6) -0.007(4) 0.719(4) 0.027(13) Uiso 1 1 d .
H16 H 0.335(5) -0.134(4) 0.893(4) 0.020(11) Uiso 1 1 d .

loop_
_atom_site_aniso_label
_atom_site_aniso_U_11
_atom_site_aniso_U_22
_atom_site_aniso_U_33
_atom_site_aniso_U_23
_atom_site_aniso_U_13
_atom_site_aniso_U_12
Fe1 0.0146(3) 0.0217(4) 0.0156(4) -0.0067(3) -0.0011(2) -0.0003(2)
Cu1 0.0126(4) 0.0447(6) 0.0136(4) -0.0058(4) -0.0003(3) -0.0005(3)
N1 0.053(3) 0.034(3) 0.057(3) -0.023(3) 0.006(2) -0.002(2)
N4 0.030(2) 0.033(2) 0.032(2) -0.013(2) -0.0098(18) 0.0014(16)
N3 0.0188(18) 0.045(3) 0.019(2) -0.0068(19) 0.0024(15) -0.0022(16)
N2 0.0192(18) 0.040(2) 0.020(2) -0.0041(18) -0.0012(16) -0.0018(15)
N9 0.0156(16) 0.025(2) 0.0150(19) -0.0093(16) -0.0010(14) -0.0001(13)
N10 0.035(2) 0.030(2) 0.017(2) -0.0033(18) 0.0061(16) -0.0062(16)
N11 0.0173(16) 0.023(2) 0.020(2) -0.0093(17) -0.0009(14) 0.0004(13)
N12 0.032(2) 0.023(2) 0.032(2) -0.0083(19) -0.0027(17) 0.0000(15)
C1 0.022(2) 0.026(3) 0.024(3) -0.008(2) 0.0038(18) -0.0037(18)
C4 0.020(2) 0.023(3) 0.023(3) -0.008(2) 0.0004(18) -0.0033(17)
C3 0.019(2) 0.025(3) 0.024(3) -0.007(2) -0.0050(19) -0.0006(17)
C2 0.018(2) 0.021(2) 0.017(2) -0.0028(19) 0.0001(17) -0.0023(16)
C9 0.025(2) 0.028(3) 0.028(3) -0.015(3) -0.0026(19) 0.0013(19)
C10 0.031(2) 0.043(3) 0.024(3) -0.023(3) 0.005(2) 0.000(2)
C11 0.032(3) 0.047(4) 0.023(3) -0.012(3) 0.006(2) -0.004(2)
C12 0.0190(19) 0.021(3) 0.019(2) -0.005(2) -0.0039(17) -0.0001(16)
C13 0.024(2) 0.019(3) 0.020(3) -0.004(2) -0.0043(18) -0.0011(17)
C14 0.035(3) 0.032(3) 0.024(3) -0.011(3) 0.004(2) -0.004(2)
C15 0.042(3) 0.038(3) 0.038(3) -0.029(3) 0.004(2) 0.003(2)
C16 0.038(3) 0.024(3) 0.039(3) -0.014(3) -0.006(2) 0.002(2)
O1W 0.051(2) 0.042(2) 0.043(2) -0.0135(19) -0.0053(17) -0.0024(16)
O2W 0.052(2) 0.039(2) 0.039(2) -0.0075(18) 0.0030(17) -0.0027(15)
O4W 0.093(3) 0.074(3) 0.088(4) -0.018(3) 0.015(3) 0.018(2)
O3W 0.096(3) 0.091(4) 0.117(5) -0.044(3) -0.044(3) -0.008(3)

loop_
_atom_type_symbol
_atom_type_description
_atom_type_scat_dispersion_real
_atom_type_scat_dispersion_imag
_atom_type_scat_source
C C 0.0033 0.0016 'International Tables Vol C Tables 4.2.6.8 and 6.1.1.4'
H H 0.0000 0.0000 'International Tables Vol C Tables 4.2.6.8 and 6.1.1.4'
Cu Cu 0.3201 1.2651 'International Tables Vol C Tables 4.2.6.8 and 6.1.1.4'
Fe Fe 0.3463 0.8444 'International Tables Vol C Tables 4.2.6.8 and 6.1.1.4'
N N 0.0061 0.0033 'International Tables Vol C Tables 4.2.6.8 and 6.1.1.4'
O O 0.0106 0.0060 'International Tables Vol C Tables 4.2.6.8 and 6.1.1.4'

loop_
_geom_angle_atom_site_label_1
_geom_angle_atom_site_label_2
_geom_angle_atom_site_label_3
_geom_angle
_geom_angle_site_symmetry_1
_geom_angle_site_symmetry_3
C3 Fe1 C1 85.64(18) . .
C3 Fe1 C2 88.84(17) . .
C1 Fe1 C2 89.94(17) . .
C3 Fe1 C4 82.81(17) . .
C1 Fe1 C4 91.83(17) . .
C2 Fe1 C4 171.30(18) . .
C3 Fe1 N9 173.67(14) . .
C1 Fe1 N9 96.64(16) . .
C2 Fe1 N9 97.05(15) . .
C4 Fe1 N9 91.20(15) . .
C3 Fe1 N11 97.24(17) . .
C1 Fe1 N11 176.89(15) . .
C2 Fe1 N11 88.94(15) . .
C4 Fe1 N11 89.70(15) . .
N9 Fe1 N11 80.61(14) . .
N3 Cu1 N3 180.000(1) 2_766 .
N3 Cu1 N2 90.39(14) 2_766 2_666
N3 Cu1 N2 89.61(14) . 2_666
N3 Cu1 N2 89.61(14) 2_766 1_655
N3 Cu1 N2 90.39(14) . 1_655
N2 Cu1 N2 180.000(1) 2_666 1_655
C3 N3 Cu1 164.6(4) . .
C2 N2 Cu1 165.8(4) . 1_455
C12 N9 C9 116.7(4) . .
C12 N9 Fe1 115.3(3) . .
C9 N9 Fe1 127.8(3) . .
C12 N10 C11 116.0(4) . .
C14 N11 C13 116.4(4) . .
C14 N11 Fe1 128.3(3) . .
C13 N11 Fe1 115.2(3) . .
C13 N12 C16 115.4(4) . .
N1 C1 Fe1 177.9(4) . .
N4 C4 Fe1 175.6(4) . .
N3 C3 Fe1 173.0(4) . .
N2 C2 Fe1 172.2(4) . .
N9 C9 C10 121.5(5) . .
C9 C10 C11 118.1(5) . .
N10 C11 C10 122.2(5) . .
N10 C12 N9 125.5(4) . .
N10 C12 C13 120.0(4) . .
N9 C12 C13 114.4(4) . .
N12 C13 N11 125.7(4) . .
N12 C13 C12 120.2(4) . .
N11 C13 C12 114.1(4) . .
N11 C14 C15 121.5(5) . .
C14 C15 C16 117.9(5) . .
N12 C16 C15 123.0(5) . .

loop_
_geom_bond_atom_site_label_1
_geom_bond_atom_site_label_2
_geom_bond_distance
_geom_bond_site_symmetry_2
Fe1 C3 1.898(5) .
Fe1 C1 1.911(5) .
Fe1 C2 1.955(4) .
Fe1 C4 1.964(4) .
Fe1 N9 1.985(3) .
Fe1 N11 1.991(3) .
Cu1 N3 1.963(3) 2_766
Cu1 N3 1.963(3) .
Cu1 N2 1.984(4) 2_666
Cu1 N2 1.984(4) 1_655
N1 C1 1.139(5) .
N4 C4 1.126(4) .
N3 C3 1.142(5) .
N2 C2 1.135(5) .
N2 Cu1 1.984(4) 1_455
N9 C12 1.336(5) .
N9 C9 1.339(6) .
N10 C12 1.323(5) .
N10 C11 1.344(6) .
N11 C14 1.335(6) .
N11 C13 1.339(5) .
N12 C13 1.322(5) .
N12 C16 1.332(6) .
C9 C10 1.353(6) .
C10 C11 1.356(7) .
C12 C13 1.473(6) .
C14 C15 1.348(7) .
C15 C16 1.351(7) .
